data_2202642
loop_
_publ_author_name
'W. G. Piyal Ariyananda'
'Richard E. Norman'

_publ_section_title
;
 Tris(2-ammonioethyl)amine tribromide
;
_journal_issue 11
_journal_name_full 'Acta Crystallographica Section E'
_journal_page_first o1601
_journal_page_last o1603
_journal_paper_doi 10.1107/S1600536803019615
_journal_volume 59
_journal_year 2003
_chemical_formula_moiety 'C6 H21 N4, 3(Br)'
_chemical_formula_structural '(C6 H21 N4), Br3'
_chemical_formula_sum 'C6 H21 Br3 N4'
_chemical_formula_weight 388.97
_space_group_IT_number 198
_symmetry_cell_setting cubic
_symmetry_space_group_name_Hall 'P 2ac 2ab 3'
_symmetry_space_group_name_H-M 'P 21 3'
_cell_angle_alpha 90
_cell_angle_beta 90
_cell_angle_gamma 90
_cell_formula_units_Z 4
_cell_length_a 11.038(2)
_cell_length_b 11.038(2)
_cell_length_c 11.038(2)
_cell_measurement_reflns_used 1167
_cell_measurement_temperature 100
_cell_measurement_theta_max 35.5
_cell_measurement_theta_min 2.5
_cell_volume 1344.8(4)
_computing_cell_refinement 'Denzo and Scalepack version 1.96.2 (Otwinowski & Minor, 1997)'
_computing_data_collection 'COLLECT (Nonius 2000)'
_computing_data_reduction 'Denzo and Scalepack version 1.96.2 (Otwinowski & Minor, 1997)'
_computing_publication_material 'teXsan for Windows version 1.06 (MSC, 1997-1999)'
_computing_structure_refinement 'teXsan for Windows version 1.06 (MSC, 1997-1999)'
_computing_structure_solution
;
SIR92 (Altomare, et. al. 1993)
;
_diffrn_ambient_temperature 100
_diffrn_measured_fraction_theta_full 0.998
_diffrn_measured_fraction_theta_max 0.998
_diffrn_measurement_device 'KappaCCD (with Oxford Cryostream)'
_diffrn_measurement_method ' \w scans with \k offsets'
_diffrn_radiation_monochromator graphite
_diffrn_radiation_source 'fine-focus sealed tube'
_diffrn_radiation_type 'Mo K\a'
_diffrn_radiation_wavelength 0.7107
_diffrn_reflns_av_R_equivalents 0.0424
_diffrn_reflns_av_sigmaI/netI 0.038
_diffrn_reflns_limit_h_max 18
_diffrn_reflns_limit_h_min -18
_diffrn_reflns_limit_k_max 12
_diffrn_reflns_limit_k_min -12
_diffrn_reflns_limit_l_max 12
_diffrn_reflns_limit_l_min -12
_diffrn_reflns_number 14942
_diffrn_reflns_reduction_process 'Lp corrections applied'
_diffrn_reflns_theta_full 35.54
_diffrn_reflns_theta_max 35.54
_diffrn_reflns_theta_min 2.6
_diffrn_standards_decay_% 0.0
_diffrn_standards_interval_count 0
_diffrn_standards_number 0
_exptl_absorpt_coefficient_mu 8.998
_exptl_absorpt_correction_T_max 0.218
_exptl_absorpt_correction_T_min 0.164
_exptl_absorpt_correction_type multi-scan
_exptl_absorpt_process_details 'HKL Scalepack (Otwinowski & Minor 1997)'
_exptl_crystal_colour tan
_exptl_crystal_density_diffrn 1.921
_exptl_crystal_density_meas ?
_exptl_crystal_description fragment
_exptl_crystal_F_000 760.0
_exptl_crystal_size_max 0.27
_exptl_crystal_size_mid 0.22
_exptl_crystal_size_min 0.17
_refine_diff_density_max 0.73
_refine_diff_density_min -1.36
_refine_ls_abs_structure_details 'not determined'
_refine_ls_abs_structure_Flack 0.0586(6)
_refine_ls_extinction_coef 0
_refine_ls_extinction_method none
_refine_ls_goodness_of_fit_all 1.089
_refine_ls_goodness_of_fit_ref 1.018
_refine_ls_hydrogen_treatment noref
_refine_ls_matrix_type full
_refine_ls_number_constraints 24
_refine_ls_number_parameters 40
_refine_ls_number_reflns 1335
_refine_ls_number_restraints 0
_refine_ls_R_factor_all 0.0666
_refine_ls_R_factor_gt 0.0626
_refine_ls_shift/su_max 0.0002
_refine_ls_shift/su_mean 0.0000
_refine_ls_structure_factor_coef Fsqd
_refine_ls_weighting_details 'w = 1/[\s^2^(Fo) + 0.00331|Fo|^2^]'
_refine_ls_weighting_scheme sigma
_refine_ls_wR_factor_all 0.1687
_refine_ls_wR_factor_ref 0.1447
_reflns_number_gt 1335
_reflns_number_total 1598
_reflns_threshold_expression I>3.00\s(I)
_cod_data_source_file fl6054.cif
_cod_data_source_block I
_cod_depositor_comments
;
The following automatic conversions were performed:

'_exptl_crystal_density_meas' value 'not measured' was changed to '?'
- the value is perceived as not measured.

Automatic conversion script
Id: cif_fix_values 3008 2015-01-20 13:52:24Z robertas 
;
_cod_original_sg_symbol_H-M 'P 21 3     '
_cod_original_formula_sum 'C6 H21 Br3 N4 '
_cod_database_code 2202642
_cod_database_fobs_code 2202642

loop_
_symmetry_equiv_pos_as_xyz
'  +x,  +y,  +z'
'  +z,  +x,  +y'
'  +y,  +z,  +x'
'1/2+x,1/2-y,  -z'
'1/2+z,1/2-x,  -y'
'1/2+y,1/2-z,  -x'
'  -x,1/2+y,1/2-z'
'  -z,1/2+x,1/2-y'
'  -y,1/2+z,1/2-x'
'1/2-x,  -y,1/2+z'
'1/2-z,  -x,1/2+y'
'1/2-y,  -z,1/2+x'

loop_
_atom_site_label
_atom_site_fract_x
_atom_site_fract_y
_atom_site_fract_z
_atom_site_U_iso_or_equiv
_atom_site_adp_type
_atom_site_calc_flag
_atom_site_calc_attached_atom
_atom_site_refinement_flags
_atom_site_occupancy
Br1 -0.17771(5) -0.1777 -0.1777 0.01888(4) Uani d ? ST 1.000
Br2 0.30081(5) 0.3008 0.3008 0.01720(4) Uani d ? ST 1.000
Br3 0.54581(4) 0.5458 0.5458 0.01311(4) Uani d ? ST 1.000
N1 0.0404(4) 0.0139(5) -0.2475(4) 0.0186(9) Uani d ? . 1.000
N2 0.0252(4) 0.0252 0.0252 0.0087(2) Uani d ? ST 1.000
C1 0.1445(4) 0.0401(5) -0.1640(4) 0.0128(9) Uani d ? . 1.000
C2 0.1009(4) 0.1038(4) -0.0508(5) 0.0132(8) Uani d ? . 1.000
H1 -0.0302 -0.0024 -0.2011 0.022 Uiso c N1 . 1.000
H2 0.0593 -0.0546 -0.2962 0.022 Uiso c N1 . 1.000
H3 0.0264 0.0821 -0.2981 0.022 Uiso c N1 . 1.000
H4 0.1824 -0.0339 -0.1419 0.015 Uiso c C1 . 1.000
H5 0.2014 0.0904 -0.2046 0.015 Uiso c C1 . 1.000
H6 0.0548 0.1727 -0.0739 0.016 Uiso c C2 . 1.000
H7 0.1693 0.1290 -0.0051 0.016 Uiso c C2 . 1.000

loop_
_atom_site_aniso_label
_atom_site_aniso_U_11
_atom_site_aniso_U_22
_atom_site_aniso_U_33
_atom_site_aniso_U_12
_atom_site_aniso_U_13
_atom_site_aniso_U_23
Br1 0.0189(2) 0.0189 0.0189 -0.0036(2) -0.0036 -0.0036
Br2 0.0171(2) 0.0171 0.0171 0.0016(5) 0.0016 -0.0016
Br3 0.0131(2) 0.0131 0.0131 -0.0047(5) 0.0047 -0.0047
N1 0.016(2) 0.028(2) 0.013(2) 0.001(2) -0.0010(10) -0.001(2)
N2 0.0087(10) 0.0087 0.0087 0.0006(10) 0.0006 0.0006
C1 0.011(2) 0.014(2) 0.012(2) -0.0010(10) 0.0016(13) 0.0000(10)
C2 0.013(2) 0.008(2) 0.019(2) -0.0016(13) 0.003(2) 0.0000(10)

loop_
_atom_type_symbol
_atom_type_scat_dispersion_real
_atom_type_scat_dispersion_imag
_atom_type_scat_source
C 0.002 0.002
;International Tables for Crystallography
(1992, Vol. C, Table 6.1.1.2)
;
H 0.000 0.000
;International Tables for Crystallography
(1992, Vol. C, Table 6.1.1.2)
;
N 0.004 0.003
;International Tables for Crystallography
(1992, Vol. C, Table 6.1.1.2)
;
Br -0.374 2.456
;International Tables for Crystallography
(1992, Vol. C, Tables 4.2.6.8 and 6.1.1.1)
;

loop_
_geom_angle_atom_site_label_1
_geom_angle_atom_site_label_2
_geom_angle_atom_site_label_3
_geom_angle_site_symmetry_1
_geom_angle_site_symmetry_3
_geom_angle
_geom_angle_publ_flag
C2 N2 C2 . 2_555 109.1(3) yes
C2 N2 C2 . 3_555 109.1(3) no
C2 N2 C2 2_555 3_555 109.1(3) no
N1 C1 C2 . . 110.7(4) yes
N2 C2 C1 . . 112.3(4) yes
C1 N1 H1 . . 109.47 no
C1 N1 H2 . . 109.47 no
C1 N1 H3 . . 109.47 no
H1 N1 H2 . . 109.47 no
H1 N1 H3 . . 109.47 no
H2 N1 H3 . . 109.47 no
N1 C1 H4 . . 109.17 no
N1 C1 H5 . . 109.17 no
C2 C1 H4 . . 109.17 no
C2 C1 H5 . . 109.17 no
H4 C1 H5 . . 109.46 no
N2 C2 H6 . . 108.77 no
N2 C2 H7 . . 108.77 no
C1 C2 H6 . . 108.77 no
C1 C2 H7 . . 108.77 no
H6 C2 H7 . . 109.46 no

loop_
_geom_bond_atom_site_label_1
_geom_bond_atom_site_label_2
_geom_bond_site_symmetry_1
_geom_bond_site_symmetry_2
_geom_bond_distance
_geom_bond_publ_flag
N1 C1 . . 1.501(6) yes
N1 H1 . . 0.95 no
N1 H2 . . 0.95 no
N1 H3 . . 0.95 no
N2 C2 . . 1.468(5) yes
N2 C2 . 2_555 1.468(5) no
N2 C2 . 3_555 1.468(5) no
C1 C2 . . 1.512(7) yes
C1 H4 . . 0.95 no
C1 H5 . . 0.95 no
C2 H6 . . 0.95 no
C2 H7 . . 0.95 no

loop_
_geom_contact_atom_site_label_1
_geom_contact_atom_site_label_2
_geom_contact_distance
_geom_contact_site_symmetry_2
_geom_contact_publ_flag
BR1 N1 3.296(5) . no
BR1 H1 2.542 . no
BR1 C1 3.590(5) 6_445 no
BR2 N1 3.395(5) 4_555 no
BR2 H3 2.805 4_555 no
BR3 N1 3.359(4) 4_555 no
BR3 H2 2.762 4_555 no

loop_
_geom_hbond_atom_site_label_D
_geom_hbond_atom_site_label_H
_geom_hbond_atom_site_label_A
_geom_hbond_site_symmetry_A
_geom_hbond_distance_DH
_geom_hbond_distance_HA
_geom_hbond_distance_DA
_geom_hbond_angle_DHA
N1 H1 Br1 1_555 0.95 2.542 3.296(5) 136.4
N1 H2 Br3 4_455 0.95 2.762 3.359(4) 121.6
N1 H3 Br2 4_455 0.95 2.805 3.395(5) 121.1

loop_
_geom_torsion_atom_site_label_1
_geom_torsion_atom_site_label_2
_geom_torsion_atom_site_label_3
_geom_torsion_atom_site_label_4
_geom_torsion_site_symmetry_4
_geom_torsion
_geom_torsion_publ_flag
N1 C1 C2 N2 . 67.4(5) no
C1 C2 N2 C2 2_555 -158.0(4) no
C1 C2 N2 C2 3_555 82.9(6) no
